data_7101770
loop_
_publ_author_name
'Tanaka, Yuya'
'Inagaki, Akiko'
'Akita, Munetaka'

_publ_section_title
;
 A photoswitchable molecular wire with the dithienylethene (DTE)
 linker, (dppe)(eta(5)-C(5)Me(5))Fe-C[triple bond, length as
 m-dash]C-DTE-C[triple bond, length as
 m-dash]C-Fe(eta(5)-C(5)Me(5))(dppe).
;
_journal_issue 11
_journal_name_full 'Chemical communications (Cambridge, England)'
_journal_page_first 1169
_journal_page_last 1171
_journal_paper_doi 10.1039/b614748h
_journal_year 2007
_chemical_formula_moiety 'C92 H88 F6 P4 S2 Cl2 Fe2 '
_chemical_formula_sum 'C92 H88 Cl2 F6 Fe2 P4 S2'
_chemical_formula_weight 1678.31
_space_group_IT_number 14
_symmetry_cell_setting monoclinic
_symmetry_Int_Tables_number 14
_symmetry_space_group_name_Hall '-P 2yn'
_symmetry_space_group_name_H-M 'P 1 21/n 1'
_cell_angle_alpha 90
_cell_angle_beta 90.39(2)
_cell_angle_gamma 90
_cell_formula_units_Z 4
_cell_length_a 42.28(2)
_cell_length_b 16.460(8)
_cell_length_c 12.019(5)
_cell_measurement_reflns_used 48177
_cell_measurement_temperature 213
_cell_measurement_theta_max 27.6
_cell_measurement_theta_min 3.0
_cell_volume 8364(6)
_computing_cell_refinement PROCESS
_computing_data_collection PROCESS
_computing_data_reduction 'teXsan Ver. 1.11'
_computing_publication_material 'teXsan Ver. 1.11'
_computing_structure_refinement SHELXL97
_computing_structure_solution SHELXS86
_diffrn_ambient_temperature 213
_diffrn_detector_area_resol_mean 10.00
_diffrn_measurement_device_type 'Rigaku RAXIS-IV Imaging Plate'
_diffrn_measurement_method \w
_diffrn_radiation_type 'Mo K\a'
_diffrn_radiation_wavelength 0.7107
_diffrn_reflns_av_R_equivalents 0.101
_diffrn_reflns_limit_h_max 54
_diffrn_reflns_limit_h_min -54
_diffrn_reflns_limit_k_max 21
_diffrn_reflns_limit_k_min -21
_diffrn_reflns_limit_l_max 15
_diffrn_reflns_limit_l_min -15
_diffrn_reflns_number 57814
_diffrn_reflns_theta_max 27.49
_exptl_absorpt_coefficient_mu 0.595
_exptl_absorpt_correction_type none
_exptl_crystal_colour unknown
_exptl_crystal_density_diffrn 1.333
_exptl_crystal_density_method 'not measured'
_exptl_crystal_description unknown
_exptl_crystal_size_max 0.100
_exptl_crystal_size_mid 0.100
_exptl_crystal_size_min 0.100
_refine_diff_density_max 1.13
_refine_diff_density_min -1.08
_refine_ls_extinction_coef 0.0000
_refine_ls_extinction_expression Fc^*^=kFc[1+0.001xFc^2^\l^3^/sin(2\q)]^-1/4^
_refine_ls_extinction_method SHELXL
_refine_ls_goodness_of_fit_ref 1.091
_refine_ls_hydrogen_treatment noref
_refine_ls_number_parameters 985
_refine_ls_number_reflns 13064
_refine_ls_R_factor_gt 0.0817
_refine_ls_shift/su_max -0.0320
_refine_ls_structure_factor_coef Fsqd
_refine_ls_weighting_details 'w = 1/[\s^2^(Fo^2^) + (0.1000P)^2^+0.0000P] where P=(Fo^2^+2Fc^2^)/3'
_refine_ls_weighting_scheme calc
_refine_ls_wR_factor_ref 0.1996
_reflns_number_gt 13064
_reflns_number_total 18616
_reflns_threshold_expression >2.0sigma(I)
_cod_data_source_file b614748h.txt
_cod_data_source_block compound_2_CH2Cl2
_cod_original_formula_sum 'C92 H88 F6 P4 S2 Cl2 Fe2 '
_cod_database_code 7101770

loop_
_symmetry_equiv_pos_as_xyz
x,y,z
1/2-x,1/2+y,1/2-z
-x,-y,-z
1/2+x,1/2-y,1/2+z

loop_
_atom_site_label
_atom_site_type_symbol
_atom_site_fract_x
_atom_site_fract_y
_atom_site_fract_z
_atom_site_U_iso_or_equiv
_atom_site_adp_type
_atom_site_occupancy
_atom_site_calc_flag
Fe(1) Fe 0.02227(1) 0.26168(3) -0.07450(4) 0.0245(1) Uani 1.00 d
Fe(2) Fe -0.32552(1) 0.02349(4) -0.08264(5) 0.0355(1) Uani 1.00 d
Cl(1) Cl 0.20488(6) 0.1751(2) -0.0980(2) 0.134(1) Uani 1.00 d
Cl(2) Cl 0.2191(1) 0.1369(2) -0.3208(3) 0.178(2) Uani 1.00 d
S(1) S -0.09241(2) 0.08647(7) -0.04184(8) 0.0361(2) Uani 1.00 d
S(2) S -0.22026(3) 0.20839(8) 0.0184(1) 0.0499(3) Uani 1.00 d
P(1) P 0.03948(2) 0.18819(6) 0.06493(7) 0.0259(2) Uani 1.00 d
P(2) P 0.03079(2) 0.15364(6) -0.17701(7) 0.0255(2) Uani 1.00 d
P(3) P -0.29839(2) -0.08535(7) -0.12446(9) 0.0372(2) Uani 1.00 d
P(4) P -0.33490(2) -0.03652(8) 0.07794(9) 0.0388(2) Uani 1.00 d
F(1) F -0.09643(8) 0.1713(2) 0.3865(2) 0.0674(10) Uani 1.00 d
F(2) F -0.09992(8) 0.0428(2) 0.3684(3) 0.0696(10) Uani 1.00 d
F(3) F -0.14334(8) 0.1824(3) 0.5055(3) 0.087(1) Uani 1.00 d
F(4) F -0.14112(9) 0.0547(3) 0.5249(3) 0.107(2) Uani 1.00 d
F(5) F -0.18738(9) 0.0330(3) 0.3900(3) 0.084(1) Uani 1.00 d
F(6) F -0.19645(8) 0.1596(3) 0.4207(3) 0.081(1) Uani 1.00 d
C(1) C -0.13335(9) 0.1223(3) 0.2517(3) 0.0348(8) Uani 1.00 d
C(2) C -0.16517(9) 0.1254(3) 0.2627(3) 0.0360(9) Uani 1.00 d
C(3) C -0.1746(1) 0.1078(3) 0.3810(4) 0.045(1) Uani 1.00 d
C(4) C -0.1442(1) 0.1115(4) 0.4488(4) 0.052(1) Uani 1.00 d
C(5) C -0.1173(1) 0.1112(3) 0.3625(4) 0.0409(10) Uani 1.00 d
C(11) C -0.12080(9) 0.0730(3) 0.0590(3) 0.0363(9) Uani 1.00 d
C(12) C -0.11444(9) 0.1225(3) 0.1491(3) 0.0347(8) Uani 1.00 d
C(13) C -0.08648(9) 0.1698(3) 0.1366(3) 0.0358(8) Uani 1.00 d
C(14) C -0.07144(8) 0.1577(3) 0.0365(3) 0.0335(8) Uani 1.00 d
C(15) C -0.1467(1) 0.0122(3) 0.0418(4) 0.050(1) Uani 1.00 d
C(16) C -0.04261(9) 0.1914(3) -0.0030(3) 0.0327(8) Uani 1.00 d
C(17) C -0.01703(9) 0.2159(2) -0.0326(3) 0.0295(7) Uani 1.00 d
C(21) C -0.1876(1) 0.2082(3) 0.1068(4) 0.0430(10) Uani 1.00 d
C(22) C -0.18942(9) 0.1432(3) 0.1778(3) 0.0349(8) Uani 1.00 d
C(23) C -0.21713(9) 0.0943(3) 0.1617(4) 0.0378(9) Uani 1.00 d
C(24) C -0.23613(9) 0.1202(3) 0.0767(4) 0.0384(9) Uani 1.00 d
C(25) C -0.1629(1) 0.2745(3) 0.0982(5) 0.058(1) Uani 1.00 d
C(26) C -0.26422(9) 0.0865(3) 0.0315(4) 0.0400(9) Uani 1.00 d
C(27) C -0.28801(9) 0.0586(3) -0.0134(3) 0.0344(8) Uani 1.00 d
C(100) C 0.0092(1) 0.3785(2) -0.0210(4) 0.0364(8) Uani 1.00 d
C(101) C -0.0037(1) 0.3651(3) -0.1290(4) 0.0387(9) Uani 1.00 d
C(102) C 0.0219(1) 0.3507(3) -0.2029(3) 0.0394(9) Uani 1.00 d
C(103) C 0.0507(1) 0.3565(3) -0.1418(4) 0.0409(9) Uani 1.00 d
C(104) C 0.0430(1) 0.3753(2) -0.0300(4) 0.0373(9) Uani 1.00 d
C(105) C -0.0092(1) 0.3990(3) 0.0813(4) 0.054(1) Uani 1.00 d
C(106) C -0.0380(1) 0.3734(4) -0.1597(5) 0.062(1) Uani 1.00 d
C(107) C 0.0195(2) 0.3438(4) -0.3273(4) 0.068(2) Uani 1.00 d
C(108) C 0.0830(1) 0.3583(3) -0.1937(5) 0.063(2) Uani 1.00 d
C(109) C 0.0655(1) 0.4026(3) 0.0600(5) 0.061(1) Uani 1.00 d
C(111) C 0.02964(9) 0.0813(2) 0.0325(3) 0.0297(7) Uani 1.00 d
C(112) C 0.04080(9) 0.0655(2) -0.0859(3) 0.0314(8) Uani 1.00 d
C(121) C 0.02272(9) 0.2050(2) 0.2040(3) 0.0286(7) Uani 1.00 d
C(122) C -0.00559(9) 0.1683(3) 0.2359(3) 0.0354(8) Uani 1.00 d
C(123) C -0.0179(1) 0.1822(3) 0.3416(3) 0.044(1) Uani 1.00 d
C(124) C -0.0028(1) 0.2338(4) 0.4138(3) 0.048(1) Uani 1.00 d
C(125) C 0.0248(1) 0.2713(3) 0.3835(4) 0.049(1) Uani 1.00 d
C(126) C 0.0378(1) 0.2573(3) 0.2788(3) 0.0401(9) Uani 1.00 d
C(131) C 0.08159(9) 0.1795(3) 0.1047(3) 0.0326(8) Uani 1.00 d
C(132) C 0.1045(1) 0.2224(3) 0.0482(4) 0.0400(9) Uani 1.00 d
C(133) C 0.1363(1) 0.2202(4) 0.0821(5) 0.056(1) Uani 1.00 d
C(134) C 0.1454(1) 0.1736(4) 0.1705(5) 0.054(1) Uani 1.00 d
C(135) C 0.1230(1) 0.1267(4) 0.2251(4) 0.053(1) Uani 1.00 d
C(136) C 0.0913(1) 0.1299(3) 0.1932(4) 0.0421(10) Uani 1.00 d
C(141) C -0.00199(9) 0.1136(2) -0.2644(3) 0.0301(7) Uani 1.00 d
C(142) C -0.0295(1) 0.1590(3) -0.2799(3) 0.0379(9) Uani 1.00 d
C(143) C -0.0546(1) 0.1287(4) -0.3437(4) 0.050(1) Uani 1.00 d
C(144) C -0.0520(1) 0.0524(4) -0.3931(4) 0.052(1) Uani 1.00 d
C(145) C -0.0246(1) 0.0074(3) -0.3789(4) 0.049(1) Uani 1.00 d
C(146) C 0.0001(1) 0.0382(3) -0.3157(3) 0.0396(9) Uani 1.00 d
C(151) C 0.06394(9) 0.1493(3) -0.2767(3) 0.0328(8) Uani 1.00 d
C(152) C 0.0951(1) 0.1461(3) -0.2354(4) 0.046(1) Uani 1.00 d
C(153) C 0.1206(1) 0.1437(4) -0.3079(5) 0.058(1) Uani 1.00 d
C(154) C 0.1154(1) 0.1461(4) -0.4212(5) 0.063(2) Uani 1.00 d
C(155) C 0.0850(2) 0.1510(3) -0.4638(4) 0.058(1) Uani 1.00 d
C(156) C 0.0591(1) 0.1525(3) -0.3908(3) 0.0412(9) Uani 1.00 d
C(200) C -0.3645(1) 0.1063(3) -0.0898(5) 0.050(1) Uani 1.00 d
C(201) C -0.3355(1) 0.1482(3) -0.1092(5) 0.050(1) Uani 1.00 d
C(202) C -0.3211(1) 0.1129(3) -0.2061(4) 0.051(1) Uani 1.00 d
C(203) C -0.3418(1) 0.0517(4) -0.2463(4) 0.052(1) Uani 1.00 d
C(204) C -0.3684(1) 0.0469(4) -0.1748(4) 0.053(1) Uani 1.00 d
C(205) C -0.3897(1) 0.1287(4) -0.0078(6) 0.069(2) Uani 1.00 d
C(206) C -0.3229(1) 0.2201(3) -0.0458(6) 0.066(2) Uani 1.00 d
C(207) C -0.2909(1) 0.1409(4) -0.2601(6) 0.070(2) Uani 1.00 d
C(208) C -0.3386(2) 0.0091(5) -0.3576(4) 0.075(2) Uani 1.00 d
C(209) C -0.3989(1) 0.0029(5) -0.1987(6) 0.074(2) Uani 1.00 d
C(211) C -0.2844(1) -0.1295(3) 0.0074(4) 0.0420(10) Uani 1.00 d
C(212) C -0.3135(1) -0.1344(3) 0.0822(4) 0.048(1) Uani 1.00 d
C(221) C -0.2624(1) -0.0752(3) -0.2075(4) 0.0422(10) Uani 1.00 d
C(222) C -0.2345(1) -0.0435(3) -0.1610(4) 0.046(1) Uani 1.00 d
C(223) C -0.2078(1) -0.0325(3) -0.2267(5) 0.057(1) Uani 1.00 d
C(224) C -0.2085(1) -0.0518(4) -0.3378(6) 0.068(2) Uani 1.00 d
C(225) C -0.2354(2) -0.0836(5) -0.3842(5) 0.075(2) Uani 1.00 d
C(226) C -0.2622(1) -0.0949(4) -0.3203(4) 0.058(1) Uani 1.00 d
C(231) C -0.3160(1) -0.1770(3) -0.1892(4) 0.048(1) Uani 1.00 d
C(232) C -0.2982(1) -0.2480(3) -0.2028(5) 0.060(1) Uani 1.00 d
C(233) C -0.3112(2) -0.3170(4) -0.2457(6) 0.074(2) Uani 1.00 d
C(234) C -0.3426(2) -0.3175(5) -0.2764(5) 0.078(2) Uani 1.00 d
C(235) C -0.3612(2) -0.2504(5) -0.2640(5) 0.070(2) Uani 1.00 d
C(236) C -0.3480(1) -0.1783(4) -0.2186(4) 0.059(1) Uani 1.00 d
C(241) C -0.3212(1) 0.0170(3) 0.2039(4) 0.047(1) Uani 1.00 d
C(242) C -0.2960(2) -0.0089(5) 0.2703(5) 0.079(2) Uani 1.00 d
C(243) C -0.2859(2) 0.0360(6) 0.3625(6) 0.096(3) Uani 1.00 d
C(244) C -0.3012(2) 0.1059(6) 0.3904(5) 0.091(2) Uani 1.00 d
C(245) C -0.3259(2) 0.1344(5) 0.3240(6) 0.077(2) Uani 1.00 d
C(246) C -0.3353(1) 0.0899(4) 0.2307(5) 0.063(1) Uani 1.00 d
C(251) C -0.3742(1) -0.0714(3) 0.1242(4) 0.045(1) Uani 1.00 d
C(252) C -0.3927(1) -0.1142(5) 0.0467(5) 0.069(2) Uani 1.00 d
C(253) C -0.4226(1) -0.1423(5) 0.0761(6) 0.076(2) Uani 1.00 d
C(254) C -0.4339(1) -0.1295(4) 0.1814(6) 0.075(2) Uani 1.00 d
C(255) C -0.4153(2) -0.0899(4) 0.2589(6) 0.083(2) Uani 1.00 d
C(256) C -0.3855(1) -0.0615(4) 0.2309(5) 0.062(1) Uani 1.00 d
C(300) C 0.2268(3) 0.2054(7) -0.2204(8) 0.127(4) Uani 1.00 d
H(1) H -0.0790 0.2069 0.1932 0.0432 Uiso 1.00 calc
H(2) H -0.1645 0.0381 0.0066 0.0500 Uiso 1.00 calc
H(3) H -0.1530 -0.0095 0.1124 0.0500 Uiso 1.00 calc
H(4) H -0.1392 -0.0311 -0.0047 0.0500 Uiso 1.00 calc
H(5) H 0.0028 0.3835 0.1461 0.0541 Uiso 1.00 calc
H(6) H -0.0289 0.3702 0.0802 0.0541 Uiso 1.00 calc
H(7) H -0.0132 0.4564 0.0832 0.0541 Uiso 1.00 calc
H(8) H -0.0435 0.4299 -0.1638 0.0618 Uiso 1.00 calc
H(9) H -0.0508 0.3473 -0.1044 0.0618 Uiso 1.00 calc
H(10) H -0.0418 0.3483 -0.2307 0.0618 Uiso 1.00 calc
H(11) H 0.0002 0.3170 -0.3473 0.0678 Uiso 1.00 calc
H(12) H 0.0371 0.3129 -0.3545 0.0678 Uiso 1.00 calc
H(13) H 0.0199 0.3972 -0.3597 0.0678 Uiso 1.00 calc
H(14) H 0.0861 0.3096 -0.2363 0.0630 Uiso 1.00 calc
H(15) H 0.0988 0.3616 -0.1363 0.0630 Uiso 1.00 calc
H(16) H 0.0846 0.4047 -0.2416 0.0630 Uiso 1.00 calc
H(17) H 0.0572 0.3880 0.1313 0.0607 Uiso 1.00 calc
H(18) H 0.0681 0.4605 0.0562 0.0607 Uiso 1.00 calc
H(19) H 0.0857 0.3768 0.0498 0.0607 Uiso 1.00 calc
H(20) H 0.0400 0.0456 0.0836 0.0359 Uiso 1.00 calc
H(21) H 0.0073 0.0728 0.0376 0.0359 Uiso 1.00 calc
H(22) H 0.0308 0.0177 -0.1145 0.0385 Uiso 1.00 calc
H(23) H 0.0631 0.0573 -0.0856 0.0385 Uiso 1.00 calc
H(24) H -0.0165 0.1332 0.1848 0.0437 Uiso 1.00 calc
H(25) H -0.0371 0.1552 0.3636 0.0515 Uiso 1.00 calc
H(26) H -0.0113 0.2432 0.4859 0.0567 Uiso 1.00 calc
H(27) H 0.0353 0.3081 0.4343 0.0587 Uiso 1.00 calc
H(28) H 0.0570 0.2841 0.2573 0.0482 Uiso 1.00 calc
H(29) H 0.0985 0.2550 -0.0147 0.0479 Uiso 1.00 calc
H(30) H 0.1518 0.2512 0.0423 0.0671 Uiso 1.00 calc
H(31) H 0.1671 0.1734 0.1943 0.0662 Uiso 1.00 calc
H(32) H 0.1292 0.0921 0.2854 0.0634 Uiso 1.00 calc
H(33) H 0.0760 0.0983 0.2317 0.0500 Uiso 1.00 calc
H(34) H -0.0313 0.2118 -0.2458 0.0466 Uiso 1.00 calc
H(35) H -0.0733 0.1607 -0.3549 0.0605 Uiso 1.00 calc
H(36) H -0.0692 0.0301 -0.4358 0.0604 Uiso 1.00 calc
H(37) H -0.0228 -0.0450 -0.4138 0.0574 Uiso 1.00 calc
H(38) H 0.0191 0.0066 -0.3067 0.0473 Uiso 1.00 calc
H(39) H 0.0985 0.1452 -0.1568 0.0543 Uiso 1.00 calc
H(40) H 0.1417 0.1405 -0.2787 0.0689 Uiso 1.00 calc
H(41) H 0.1330 0.1440 -0.4704 0.0770 Uiso 1.00 calc
H(42) H 0.0815 0.1534 -0.5429 0.0677 Uiso 1.00 calc
H(43) H 0.0380 0.1562 -0.4199 0.0507 Uiso 1.00 calc
H(44) H -0.2220 0.0479 0.2071 0.0463 Uiso 1.00 calc
H(45) H -0.1490 0.2626 0.0377 0.0578 Uiso 1.00 calc
H(46) H -0.1510 0.2772 0.1664 0.0578 Uiso 1.00 calc
H(47) H -0.1732 0.3256 0.0850 0.0578 Uiso 1.00 calc
H(48) H -0.3806 0.1604 0.0512 0.0693 Uiso 1.00 calc
H(49) H -0.3988 0.0801 0.0224 0.0693 Uiso 1.00 calc
H(50) H -0.4059 0.1598 -0.0448 0.0693 Uiso 1.00 calc
H(51) H -0.3002 0.2209 -0.0501 0.0658 Uiso 1.00 calc
H(52) H -0.3292 0.2161 0.0306 0.0658 Uiso 1.00 calc
H(53) H -0.3313 0.2691 -0.0776 0.0658 Uiso 1.00 calc
H(54) H -0.2766 0.1606 -0.2040 0.0699 Uiso 1.00 calc
H(55) H -0.2956 0.1837 -0.3119 0.0699 Uiso 1.00 calc
H(56) H -0.2814 0.0962 -0.2987 0.0699 Uiso 1.00 calc
H(57) H -0.3499 -0.0414 -0.3559 0.0755 Uiso 1.00 calc
H(58) H -0.3166 -0.0013 -0.3719 0.0755 Uiso 1.00 calc
H(59) H -0.3471 0.0431 -0.4154 0.0755 Uiso 1.00 calc
H(60) H -0.4149 0.0414 -0.2192 0.0745 Uiso 1.00 calc
H(61) H -0.4054 -0.0262 -0.1335 0.0745 Uiso 1.00 calc
H(62) H -0.3958 -0.0347 -0.2587 0.0745 Uiso 1.00 calc
H(63) H -0.2755 -0.1825 -0.0047 0.0513 Uiso 1.00 calc
H(64) H -0.2686 -0.0962 0.0411 0.0513 Uiso 1.00 calc
H(65) H -0.3075 -0.1475 0.1562 0.0582 Uiso 1.00 calc
H(66) H -0.3273 -0.1773 0.0550 0.0582 Uiso 1.00 calc
H(67) H -0.2341 -0.0284 -0.0837 0.0559 Uiso 1.00 calc
H(68) H -0.1884 -0.0120 -0.1939 0.0670 Uiso 1.00 calc
H(69) H -0.1902 -0.0432 -0.3833 0.0820 Uiso 1.00 calc
H(70) H -0.2354 -0.0969 -0.4624 0.0895 Uiso 1.00 calc
H(71) H -0.2812 -0.1187 -0.3545 0.0681 Uiso 1.00 calc
H(72) H -0.2763 -0.2475 -0.1805 0.0705 Uiso 1.00 calc
H(73) H -0.2985 -0.3650 -0.2549 0.0896 Uiso 1.00 calc
H(74) H -0.3516 -0.3671 -0.3062 0.0916 Uiso 1.00 calc
H(75) H -0.3827 -0.2525 -0.2875 0.0834 Uiso 1.00 calc
H(76) H -0.3610 -0.1304 -0.2075 0.0740 Uiso 1.00 calc
H(77) H -0.2857 -0.0603 0.2526 0.0944 Uiso 1.00 calc
H(78) H -0.2671 0.0189 0.4035 0.1152 Uiso 1.00 calc
H(79) H -0.2956 0.1357 0.4566 0.1066 Uiso 1.00 calc
H(80) H -0.3364 0.1847 0.3442 0.0946 Uiso 1.00 calc
H(81) H -0.3518 0.1110 0.1823 0.0759 Uiso 1.00 calc
H(82) H -0.3846 -0.1237 -0.0267 0.0827 Uiso 1.00 calc
H(83) H -0.4355 -0.1708 0.0218 0.0923 Uiso 1.00 calc
H(84) H -0.4546 -0.1470 0.2011 0.0919 Uiso 1.00 calc
H(85) H -0.4220 -0.0847 0.3356 0.0969 Uiso 1.00 calc
H(86) H -0.3728 -0.0326 0.2851 0.0729 Uiso 1.00 calc
H(87) H 0.2200 0.2605 -0.2446 0.1523 Uiso 1.00 calc
H(88) H 0.2490 0.2105 -0.2046 0.1523 Uiso 1.00 calc

loop_
_atom_site_aniso_label
_atom_site_aniso_U_11
_atom_site_aniso_U_22
_atom_site_aniso_U_33
_atom_site_aniso_U_12
_atom_site_aniso_U_13
_atom_site_aniso_U_23
Fe(1) 0.0280(2) 0.0247(3) 0.0209(2) -0.0007(2) 0.0017(2) -0.0017(2)
Fe(2) 0.0260(3) 0.0421(4) 0.0385(3) 0.0010(2) -0.0024(2) 0.0026(3)
Cl(1) 0.111(2) 0.174(3) 0.117(2) 0.056(2) 0.021(1) 0.046(2)
Cl(2) 0.249(5) 0.160(3) 0.126(2) 0.011(3) 0.043(3) -0.023(2)
S(1) 0.0318(4) 0.0445(6) 0.0321(5) 0.0019(4) -0.0004(4) -0.0049(4)
S(2) 0.0418(6) 0.0531(7) 0.0548(7) -0.0054(5) -0.0065(5) 0.0160(6)
P(1) 0.0275(4) 0.0299(5) 0.0202(4) -0.0022(3) 0.0002(3) -0.0018(4)
P(2) 0.0290(4) 0.0270(5) 0.0205(4) -0.0006(3) 0.0011(3) -0.0029(3)
P(3) 0.0322(5) 0.0412(6) 0.0382(5) -0.0008(4) 0.0022(4) -0.0034(5)
P(4) 0.0316(5) 0.0452(7) 0.0396(5) 0.0026(4) 0.0050(4) 0.0028(5)
F(1) 0.062(2) 0.096(3) 0.044(1) -0.038(2) -0.001(1) -0.017(2)
F(2) 0.076(2) 0.084(3) 0.049(2) 0.031(2) -0.012(1) -0.004(2)
F(3) 0.063(2) 0.127(4) 0.071(2) -0.014(2) 0.009(2) -0.056(2)
F(4) 0.066(2) 0.168(5) 0.085(3) -0.011(3) -0.003(2) 0.078(3)
F(5) 0.097(3) 0.098(3) 0.056(2) -0.064(2) -0.009(2) 0.022(2)
F(6) 0.066(2) 0.126(3) 0.051(2) 0.027(2) 0.016(2) -0.004(2)
C(1) 0.033(2) 0.040(2) 0.032(2) -0.007(2) 0.000(1) -0.002(2)
C(2) 0.035(2) 0.040(2) 0.032(2) -0.009(2) 0.001(2) -0.001(2)
C(3) 0.039(2) 0.058(3) 0.037(2) -0.010(2) 0.008(2) 0.002(2)
C(4) 0.051(3) 0.075(4) 0.030(2) -0.004(2) 0.004(2) 0.002(2)
C(5) 0.035(2) 0.051(3) 0.036(2) -0.006(2) -0.002(2) -0.005(2)
C(11) 0.032(2) 0.041(2) 0.036(2) -0.001(2) -0.003(1) -0.002(2)
C(12) 0.030(2) 0.042(2) 0.032(2) -0.003(2) -0.001(1) -0.002(2)
C(13) 0.031(2) 0.042(2) 0.035(2) -0.007(2) -0.002(1) 0.000(2)
C(14) 0.025(2) 0.041(2) 0.034(2) 0.001(1) -0.002(1) 0.003(2)
C(15) 0.041(2) 0.055(3) 0.054(3) -0.015(2) 0.004(2) -0.014(2)
C(16) 0.031(2) 0.037(2) 0.031(2) 0.003(2) 0.002(1) 0.000(2)
C(17) 0.032(2) 0.033(2) 0.023(2) 0.003(1) 0.000(1) -0.001(1)
C(21) 0.033(2) 0.047(3) 0.048(2) -0.006(2) -0.001(2) 0.003(2)
C(22) 0.031(2) 0.039(2) 0.035(2) -0.007(2) 0.003(1) 0.000(2)
C(23) 0.031(2) 0.039(2) 0.043(2) -0.006(2) 0.002(2) 0.001(2)
C(24) 0.031(2) 0.042(2) 0.043(2) 0.000(2) 0.002(2) -0.002(2)
C(25) 0.052(3) 0.049(3) 0.073(3) -0.016(2) -0.004(2) 0.008(3)
C(26) 0.031(2) 0.045(3) 0.044(2) -0.001(2) -0.001(2) -0.001(2)
C(27) 0.032(2) 0.032(2) 0.039(2) 0.001(2) 0.001(2) 0.000(2)
C(100) 0.050(2) 0.021(2) 0.038(2) 0.007(2) 0.005(2) -0.003(2)
C(101) 0.046(2) 0.026(2) 0.044(2) 0.005(2) -0.001(2) 0.006(2)
C(102) 0.064(3) 0.025(2) 0.029(2) 0.003(2) 0.003(2) 0.005(2)
C(103) 0.053(2) 0.027(2) 0.043(2) -0.006(2) 0.019(2) 0.004(2)
C(104) 0.048(2) 0.022(2) 0.042(2) -0.005(2) -0.002(2) -0.003(2)
C(105) 0.077(3) 0.037(3) 0.049(3) 0.012(2) 0.022(2) -0.005(2)
C(106) 0.054(3) 0.050(3) 0.082(4) 0.015(2) -0.017(3) 0.004(3)
C(107) 0.124(5) 0.048(3) 0.031(2) 0.007(3) 0.002(3) 0.006(2)
C(108) 0.066(3) 0.045(3) 0.079(4) -0.008(2) 0.037(3) 0.013(3)
C(109) 0.075(4) 0.038(3) 0.069(3) -0.010(2) -0.019(3) -0.013(2)
C(111) 0.036(2) 0.029(2) 0.024(2) -0.002(1) -0.001(1) 0.001(1)
C(112) 0.035(2) 0.030(2) 0.029(2) -0.001(1) 0.000(1) -0.002(2)
C(121) 0.035(2) 0.030(2) 0.021(1) 0.005(1) -0.001(1) -0.002(1)
C(122) 0.035(2) 0.041(2) 0.030(2) 0.001(2) 0.001(1) 0.001(2)
C(123) 0.036(2) 0.065(3) 0.031(2) 0.004(2) 0.004(2) 0.003(2)
C(124) 0.044(2) 0.073(4) 0.026(2) 0.011(2) 0.001(2) -0.006(2)
C(125) 0.052(2) 0.065(3) 0.029(2) 0.000(2) -0.002(2) -0.015(2)
C(126) 0.045(2) 0.048(3) 0.028(2) -0.006(2) -0.001(2) -0.005(2)
C(131) 0.031(2) 0.039(2) 0.028(2) 0.002(2) -0.002(1) -0.006(2)
C(132) 0.033(2) 0.046(3) 0.041(2) -0.003(2) 0.000(2) -0.002(2)
C(133) 0.035(2) 0.064(4) 0.068(3) -0.006(2) 0.002(2) -0.003(3)
C(134) 0.035(2) 0.060(3) 0.068(3) 0.005(2) -0.012(2) -0.011(3)
C(135) 0.049(3) 0.063(3) 0.046(2) 0.012(2) -0.016(2) -0.002(2)
C(136) 0.041(2) 0.049(3) 0.037(2) 0.004(2) 0.000(2) 0.005(2)
C(141) 0.036(2) 0.031(2) 0.023(2) -0.004(1) 0.000(1) 0.001(1)
C(142) 0.041(2) 0.040(2) 0.033(2) 0.002(2) -0.004(2) -0.004(2)
C(143) 0.043(2) 0.065(3) 0.041(2) 0.003(2) -0.014(2) 0.000(2)
C(144) 0.056(3) 0.060(3) 0.039(2) -0.013(2) -0.019(2) -0.004(2)
C(145) 0.063(3) 0.042(3) 0.041(2) -0.009(2) -0.010(2) -0.009(2)
C(146) 0.046(2) 0.037(2) 0.036(2) 0.000(2) -0.007(2) -0.009(2)
C(151) 0.037(2) 0.030(2) 0.032(2) -0.002(1) 0.009(1) -0.005(2)
C(152) 0.039(2) 0.053(3) 0.046(2) -0.006(2) 0.006(2) -0.009(2)
C(153) 0.042(2) 0.055(3) 0.077(4) -0.008(2) 0.020(2) -0.006(3)
C(154) 0.070(3) 0.050(3) 0.070(3) -0.010(3) 0.042(3) -0.005(3)
C(155) 0.085(4) 0.050(3) 0.039(2) -0.007(3) 0.030(3) 0.000(2)
C(156) 0.052(2) 0.039(2) 0.032(2) -0.005(2) 0.012(2) -0.002(2)
C(200) 0.033(2) 0.053(3) 0.065(3) 0.012(2) -0.002(2) 0.011(2)
C(201) 0.041(2) 0.043(3) 0.065(3) 0.006(2) -0.005(2) 0.012(2)
C(202) 0.045(2) 0.053(3) 0.054(3) 0.003(2) 0.000(2) 0.023(2)
C(203) 0.045(2) 0.064(3) 0.046(2) 0.003(2) -0.006(2) 0.018(2)
C(204) 0.035(2) 0.071(4) 0.051(3) 0.003(2) -0.011(2) 0.014(3)
C(205) 0.038(2) 0.075(4) 0.095(5) 0.017(3) 0.002(3) 0.005(3)
C(206) 0.056(3) 0.039(3) 0.102(5) 0.007(2) -0.002(3) 0.002(3)
C(207) 0.061(3) 0.069(4) 0.079(4) 0.004(3) 0.015(3) 0.034(3)
C(208) 0.085(4) 0.101(5) 0.040(3) -0.007(4) -0.007(3) 0.015(3)
C(209) 0.043(3) 0.103(5) 0.078(4) -0.006(3) -0.026(3) 0.013(4)
C(211) 0.040(2) 0.044(3) 0.042(2) 0.007(2) 0.003(2) 0.000(2)
C(212) 0.043(2) 0.055(3) 0.046(2) 0.004(2) 0.005(2) 0.007(2)
C(221) 0.040(2) 0.038(2) 0.049(2) 0.001(2) 0.008(2) 0.001(2)
C(222) 0.041(2) 0.041(3) 0.058(3) 0.001(2) 0.010(2) -0.003(2)
C(223) 0.042(2) 0.052(3) 0.076(4) 0.006(2) 0.016(2) 0.007(3)
C(224) 0.051(3) 0.074(4) 0.078(4) 0.010(3) 0.028(3) 0.022(3)
C(225) 0.075(4) 0.103(6) 0.048(3) 0.018(4) 0.024(3) 0.009(3)
C(226) 0.052(3) 0.074(4) 0.048(3) -0.002(3) 0.008(2) -0.003(3)
C(231) 0.050(2) 0.051(3) 0.044(2) -0.010(2) 0.006(2) -0.006(2)
C(232) 0.069(3) 0.046(3) 0.063(3) -0.005(2) 0.010(3) -0.017(3)
C(233) 0.093(5) 0.059(4) 0.070(4) -0.014(3) 0.012(3) -0.020(3)
C(234) 0.114(6) 0.062(4) 0.057(3) -0.033(4) 0.009(4) -0.014(3)
C(235) 0.073(4) 0.085(5) 0.053(3) -0.035(3) -0.009(3) 0.000(3)
C(236) 0.057(3) 0.069(4) 0.050(3) -0.023(3) -0.001(2) -0.002(3)
C(241) 0.041(2) 0.060(3) 0.041(2) -0.001(2) 0.011(2) -0.003(2)
C(242) 0.079(4) 0.108(6) 0.051(3) 0.025(4) -0.015(3) -0.009(3)
C(243) 0.094(5) 0.137(8) 0.056(4) 0.012(5) -0.026(4) -0.012(4)
C(244) 0.107(6) 0.118(7) 0.046(3) -0.025(5) 0.008(3) -0.023(4)
C(245) 0.067(4) 0.081(5) 0.083(4) -0.012(3) 0.005(3) -0.033(4)
C(246) 0.057(3) 0.058(4) 0.075(4) -0.003(3) -0.011(3) -0.014(3)
C(251) 0.038(2) 0.042(3) 0.056(3) 0.000(2) 0.008(2) 0.008(2)
C(252) 0.049(3) 0.104(5) 0.053(3) -0.021(3) 0.005(2) 0.009(3)
C(253) 0.053(3) 0.094(5) 0.079(4) -0.026(3) 0.004(3) 0.007(4)
C(254) 0.052(3) 0.074(4) 0.100(5) -0.019(3) 0.028(3) -0.004(4)
C(255) 0.080(4) 0.075(5) 0.093(5) -0.025(4) 0.046(4) -0.020(4)
C(256) 0.055(3) 0.063(4) 0.067(3) -0.010(3) 0.021(3) -0.010(3)
C(300) 0.161(10) 0.122(8) 0.099(7) 0.042(7) 0.025(7) 0.000(6)

loop_
_atom_type_symbol
_atom_type_description
_atom_type_scat_dispersion_real
_atom_type_scat_dispersion_imag
_atom_type_scat_source
C C 0.003 0.002
;International Tables for Crystallography
(1992, Vol. C, Tables 4.2.6.8 and 6.1.1.4)
;
H H 0.000 0.000
;International Tables for Crystallography
(1992, Vol. C, Table 6.1.1.4)
;
F F 0.017 0.010
;International Tables for Crystallography
(1992, Vol. C, Tables 4.2.6.8 and 6.1.1.4)
;
P P 0.102 0.094
;International Tables for Crystallography
(1992, Vol. C, Tables 4.2.6.8 and 6.1.1.4)
;
S S 0.125 0.123
;International Tables for Crystallography
(1992, Vol. C, Tables 4.2.6.8 and 6.1.1.4)
;
Cl Cl 0.148 0.159
;International Tables for Crystallography
(1992, Vol. C, Tables 4.2.6.8 and 6.1.1.4)
;
Fe Fe 0.346 0.844
;International Tables for Crystallography
(1992, Vol. C, Tables 4.2.6.8 and 6.1.1.4)
;

loop_
_geom_angle_atom_site_label_1
_geom_angle_atom_site_label_2
_geom_angle_atom_site_label_3
_geom_angle
_geom_angle_publ_flag
P(1) Fe(1) P(2) 85.81(4) yes
P(1) Fe(1) C(17) 82.2(1) yes
P(1) Fe(1) C(100) 111.0(1) yes
P(1) Fe(1) C(101) 147.9(1) yes
P(1) Fe(1) C(102) 159.6(1) yes
P(1) Fe(1) C(103) 120.6(1) yes
P(1) Fe(1) C(104) 99.1(1) yes
P(2) Fe(1) C(17) 88.5(1) yes
P(2) Fe(1) C(100) 163.2(1) yes
P(2) Fe(1) C(101) 124.2(1) yes
P(2) Fe(1) C(102) 98.7(1) yes
P(2) Fe(1) C(103) 106.5(1) yes
P(2) Fe(1) C(104) 141.5(1) yes
C(17) Fe(1) C(100) 92.8(2) yes
C(17) Fe(1) C(101) 87.0(2) yes
C(17) Fe(1) C(102) 117.6(2) yes
C(17) Fe(1) C(103) 152.8(2) yes
C(17) Fe(1) C(104) 130.0(2) yes
C(100) Fe(1) C(101) 39.3(2) yes
C(100) Fe(1) C(102) 65.9(2) yes
C(100) Fe(1) C(103) 66.3(2) yes
C(100) Fe(1) C(104) 39.7(2) yes
C(101) Fe(1) C(102) 39.1(2) yes
C(101) Fe(1) C(103) 65.7(2) yes
C(101) Fe(1) C(104) 65.5(2) yes
C(102) Fe(1) C(103) 39.0(2) yes
C(102) Fe(1) C(104) 65.1(2) yes
C(103) Fe(1) C(104) 38.9(2) yes
P(3) Fe(2) P(4) 86.10(5) yes
P(3) Fe(2) C(27) 84.9(1) yes
P(3) Fe(2) C(200) 156.5(1) yes
P(3) Fe(2) C(201) 149.6(1) yes
P(3) Fe(2) C(202) 111.3(1) yes
P(3) Fe(2) C(203) 97.6(2) yes
P(3) Fe(2) C(204) 118.0(2) yes
P(4) Fe(2) C(27) 84.6(1) yes
P(4) Fe(2) C(200) 100.2(1) yes
P(4) Fe(2) C(201) 121.9(2) yes
P(4) Fe(2) C(202) 161.7(2) yes
P(4) Fe(2) C(203) 147.8(1) yes
P(4) Fe(2) C(204) 112.0(1) yes
C(27) Fe(2) C(200) 118.0(2) yes
C(27) Fe(2) C(201) 86.2(2) yes
C(27) Fe(2) C(202) 91.1(2) yes
C(27) Fe(2) C(203) 127.5(2) yes
C(27) Fe(2) C(204) 151.5(2) yes
C(200) Fe(2) C(201) 39.2(2) yes
C(200) Fe(2) C(202) 66.2(2) yes
C(200) Fe(2) C(203) 65.2(2) yes
C(200) Fe(2) C(204) 38.7(2) yes
C(201) Fe(2) C(202) 39.9(2) yes
C(201) Fe(2) C(203) 65.6(2) yes
C(201) Fe(2) C(204) 65.4(2) yes
C(202) Fe(2) C(203) 39.1(2) yes
C(202) Fe(2) C(204) 65.7(2) yes
C(203) Fe(2) C(204) 38.8(2) yes
C(11) S(1) C(14) 93.5(2) yes
C(21) S(2) C(24) 93.4(2) yes
Fe(1) P(1) C(111) 107.0(1) yes
Fe(1) P(1) C(121) 119.0(1) yes
Fe(1) P(1) C(131) 123.8(1) yes
C(111) P(1) C(121) 104.3(2) yes
C(111) P(1) C(131) 101.3(2) yes
C(121) P(1) C(131) 98.8(2) yes
Fe(1) P(2) C(112) 109.7(1) yes
Fe(1) P(2) C(141) 118.8(1) yes
Fe(1) P(2) C(151) 121.5(1) yes
C(112) P(2) C(141) 102.8(2) yes
C(112) P(2) C(151) 100.4(2) yes
C(141) P(2) C(151) 100.7(2) yes
Fe(2) P(3) C(211) 107.0(2) yes
Fe(2) P(3) C(221) 119.3(2) yes
Fe(2) P(3) C(231) 123.7(2) yes
C(211) P(3) C(221) 103.9(2) yes
C(211) P(3) C(231) 99.6(2) yes
C(221) P(3) C(231) 100.3(2) yes
Fe(2) P(4) C(212) 108.9(2) yes
Fe(2) P(4) C(241) 116.6(2) yes
Fe(2) P(4) C(251) 124.8(2) yes
C(212) P(4) C(241) 104.1(2) yes
C(212) P(4) C(251) 99.3(2) yes
C(241) P(4) C(251) 100.4(2) yes
C(2) C(1) C(5) 111.2(3) yes
C(2) C(1) C(12) 128.8(4) yes
C(5) C(1) C(12) 119.8(3) yes
C(1) C(2) C(3) 110.8(3) yes
C(1) C(2) C(22) 128.9(4) yes
C(3) C(2) C(22) 120.3(3) yes
F(5) C(3) F(6) 105.9(4) yes
F(5) C(3) C(2) 111.1(4) yes
F(5) C(3) C(4) 109.3(4) yes
F(6) C(3) C(2) 113.6(4) yes
F(6) C(3) C(4) 111.4(4) yes
C(2) C(3) C(4) 105.6(3) yes
F(3) C(4) F(4) 105.1(4) yes
F(3) C(4) C(3) 108.9(4) yes
F(3) C(4) C(5) 108.9(4) yes
F(4) C(4) C(3) 115.1(5) yes
F(4) C(4) C(5) 113.3(4) yes
C(3) C(4) C(5) 105.4(3) yes
F(1) C(5) F(2) 104.2(4) yes
F(1) C(5) C(1) 113.0(4) yes
F(1) C(5) C(4) 109.7(4) yes
F(2) C(5) C(1) 113.0(4) yes
F(2) C(5) C(4) 111.8(4) yes
C(1) C(5) C(4) 105.4(3) yes
S(1) C(11) C(12) 110.0(3) yes
S(1) C(11) C(15) 120.0(3) yes
C(12) C(11) C(15) 129.9(4) yes
C(1) C(12) C(11) 123.4(4) yes
C(1) C(12) C(13) 123.0(4) yes
C(11) C(12) C(13) 113.4(4) yes
C(12) C(13) C(14) 113.6(4) yes
S(1) C(14) C(13) 109.5(3) yes
S(1) C(14) C(16) 121.0(3) yes
C(13) C(14) C(16) 129.4(4) yes
C(14) C(16) C(17) 175.5(4) yes
Fe(1) C(17) C(16) 175.8(4) yes
S(2) C(21) C(22) 109.4(3) yes
S(2) C(21) C(25) 120.1(4) yes
C(22) C(21) C(25) 130.4(4) yes
C(2) C(22) C(21) 122.9(4) yes
C(2) C(22) C(23) 123.2(4) yes
C(21) C(22) C(23) 113.9(4) yes
C(22) C(23) C(24) 113.7(4) yes
S(2) C(24) C(23) 109.5(3) yes
S(2) C(24) C(26) 119.7(3) yes
C(23) C(24) C(26) 130.7(4) yes
C(24) C(26) C(27) 176.4(5) yes
Fe(2) C(27) C(26) 176.0(4) yes
Fe(1) C(100) C(101) 71.3(2) yes
Fe(1) C(100) C(104) 71.3(2) yes
Fe(1) C(100) C(105) 126.6(3) yes
C(101) C(100) C(104) 107.5(4) yes
C(101) C(100) C(105) 125.9(4) yes
C(104) C(100) C(105) 126.3(4) yes
Fe(1) C(101) C(100) 69.5(2) yes
Fe(1) C(101) C(102) 70.5(2) yes
Fe(1) C(101) C(106) 130.2(3) yes
C(100) C(101) C(102) 107.9(4) yes
C(100) C(101) C(106) 125.1(4) yes
C(102) C(101) C(106) 126.7(4) yes
Fe(1) C(102) C(101) 70.4(2) yes
Fe(1) C(102) C(103) 70.7(2) yes
Fe(1) C(102) C(107) 132.1(3) yes
C(101) C(102) C(103) 108.6(4) yes
C(101) C(102) C(107) 126.1(5) yes
C(103) C(102) C(107) 124.6(5) yes
Fe(1) C(103) C(102) 70.3(2) yes
Fe(1) C(103) C(104) 70.6(2) yes
Fe(1) C(103) C(108) 133.4(3) yes
C(102) C(103) C(104) 107.6(4) yes
C(102) C(103) C(108) 124.4(4) yes
C(104) C(103) C(108) 127.0(4) yes
Fe(1) C(104) C(100) 69.0(2) yes
Fe(1) C(104) C(103) 70.6(2) yes
Fe(1) C(104) C(109) 134.4(3) yes
C(100) C(104) C(103) 108.3(4) yes
C(100) C(104) C(109) 124.1(4) yes
C(103) C(104) C(109) 126.8(4) yes
P(1) C(111) C(112) 106.7(3) yes
P(2) C(112) C(111) 110.2(3) yes
P(1) C(121) C(122) 121.3(3) yes
P(1) C(121) C(126) 120.0(3) yes
C(122) C(121) C(126) 118.6(3) yes
C(121) C(122) C(123) 120.4(4) yes
C(122) C(123) C(124) 120.1(4) yes
C(123) C(124) C(125) 120.4(4) yes
C(124) C(125) C(126) 120.4(4) yes
C(121) C(126) C(125) 120.0(4) yes
P(1) C(131) C(132) 120.8(3) yes
P(1) C(131) C(136) 121.3(3) yes
C(132) C(131) C(136) 118.0(4) yes
C(131) C(132) C(133) 121.2(4) yes
C(132) C(133) C(134) 120.4(5) yes
C(133) C(134) C(135) 119.4(4) yes
C(134) C(135) C(136) 120.4(5) yes
C(131) C(136) C(135) 120.5(4) yes
P(2) C(141) C(142) 120.3(3) yes
P(2) C(141) C(146) 121.2(3) yes
C(142) C(141) C(146) 118.4(4) yes
C(141) C(142) C(143) 120.7(4) yes
C(142) C(143) C(144) 119.8(5) yes
C(143) C(144) C(145) 119.7(5) yes
C(144) C(145) C(146) 119.9(5) yes
C(141) C(146) C(145) 121.4(4) yes
P(2) C(151) C(152) 119.0(3) yes
P(2) C(151) C(156) 122.2(3) yes
C(152) C(151) C(156) 118.8(4) yes
C(151) C(152) C(153) 120.5(4) yes
C(152) C(153) C(154) 119.8(5) yes
C(153) C(154) C(155) 120.7(5) yes
C(154) C(155) C(156) 119.6(5) yes
C(151) C(156) C(155) 120.5(4) yes
Fe(2) C(200) C(201) 69.6(3) yes
Fe(2) C(200) C(204) 71.1(3) yes
Fe(2) C(200) C(205) 132.8(4) yes
C(201) C(200) C(204) 108.1(4) yes
C(201) C(200) C(205) 127.1(5) yes
C(204) C(200) C(205) 124.0(4) yes
Fe(2) C(201) C(200) 71.2(3) yes
Fe(2) C(201) C(202) 69.3(3) yes
Fe(2) C(201) C(206) 128.2(4) yes
C(200) C(201) C(202) 107.7(4) yes
C(200) C(201) C(206) 126.8(5) yes
C(202) C(201) C(206) 125.4(5) yes
Fe(2) C(202) C(201) 70.8(3) yes
Fe(2) C(202) C(203) 71.6(3) yes
Fe(2) C(202) C(207) 126.7(4) yes
C(201) C(202) C(203) 107.5(4) yes
C(201) C(202) C(207) 126.0(5) yes
C(203) C(202) C(207) 126.3(5) yes
Fe(2) C(203) C(202) 69.3(3) yes
Fe(2) C(203) C(204) 71.4(3) yes
Fe(2) C(203) C(208) 133.1(4) yes
C(202) C(203) C(204) 108.8(5) yes
C(202) C(203) C(208) 124.8(5) yes
C(204) C(203) C(208) 125.7(5) yes
Fe(2) C(204) C(200) 70.1(3) yes
Fe(2) C(204) C(203) 69.7(3) yes
Fe(2) C(204) C(209) 136.8(4) yes
C(200) C(204) C(203) 107.9(4) yes
C(200) C(204) C(209) 124.3(5) yes
C(203) C(204) C(209) 126.2(5) yes
P(3) C(211) C(212) 105.7(3) yes
P(4) C(212) C(211) 109.5(3) yes
P(3) C(221) C(222) 121.0(4) yes
P(3) C(221) C(226) 121.2(4) yes
C(222) C(221) C(226) 117.7(4) yes
C(221) C(222) C(223) 120.3(5) yes
C(222) C(223) C(224) 120.6(5) yes
C(223) C(224) C(225) 119.9(5) yes
C(224) C(225) C(226) 120.4(6) yes
C(221) C(226) C(225) 121.2(5) yes
P(3) C(231) C(232) 121.0(4) yes
P(3) C(231) C(236) 120.3(4) yes
C(232) C(231) C(236) 118.6(5) yes
C(231) C(232) C(233) 121.6(6) yes
C(232) C(233) C(234) 119.6(6) yes
C(233) C(234) C(235) 121.4(7) yes
C(234) C(235) C(236) 119.7(6) yes
C(231) C(236) C(235) 119.1(6) yes
P(4) C(241) C(242) 124.0(5) yes
P(4) C(241) C(246) 118.3(4) yes
C(242) C(241) C(246) 117.6(5) yes
C(241) C(242) C(243) 121.3(7) yes
C(242) C(243) C(244) 119.9(7) yes
C(243) C(244) C(245) 120.0(7) yes
C(244) C(245) C(246) 119.5(7) yes
C(241) C(246) C(245) 121.6(6) yes
P(4) C(251) C(252) 117.1(4) yes
P(4) C(251) C(256) 124.1(4) yes
C(252) C(251) C(256) 118.7(5) yes
C(251) C(252) C(253) 120.2(5) yes
C(252) C(253) C(254) 120.2(6) yes
C(253) C(254) C(255) 119.7(6) yes
C(254) C(255) C(256) 120.7(7) yes
C(251) C(256) C(255) 120.4(6) yes
Cl(1) C(300) Cl(2) 107.5(6) yes

loop_
_geom_bond_atom_site_label_1
_geom_bond_atom_site_label_2
_geom_bond_distance
_geom_bond_publ_flag
Fe(1) P(1) 2.187(1) yes
Fe(1) P(2) 2.195(1) yes
Fe(1) C(17) 1.896(4) yes
Fe(1) C(100) 2.102(4) yes
Fe(1) C(101) 2.126(4) yes
Fe(1) C(102) 2.128(4) yes
Fe(1) C(103) 2.133(4) yes
Fe(1) C(104) 2.133(4) yes
Fe(2) P(3) 2.188(1) yes
Fe(2) P(4) 2.207(1) yes
Fe(2) C(27) 1.877(4) yes
Fe(2) C(200) 2.139(5) yes
Fe(2) C(201) 2.119(5) yes
Fe(2) C(202) 2.099(5) yes
Fe(2) C(203) 2.130(5) yes
Fe(2) C(204) 2.153(5) yes
Cl(1) C(300) 1.81(1) yes
Cl(2) C(300) 1.68(1) yes
S(1) C(11) 1.726(4) yes
S(1) C(14) 1.742(4) yes
S(2) C(21) 1.738(5) yes
S(2) C(24) 1.747(5) yes
P(1) C(111) 1.849(4) yes
P(1) C(121) 1.841(4) yes
P(1) C(131) 1.846(4) yes
P(2) C(112) 1.864(4) yes
P(2) C(141) 1.854(4) yes
P(2) C(151) 1.852(4) yes
P(3) C(211) 1.839(5) yes
P(3) C(221) 1.834(4) yes
P(3) C(231) 1.852(5) yes
P(4) C(212) 1.848(5) yes
P(4) C(241) 1.842(5) yes
P(4) C(251) 1.845(4) yes
F(1) C(5) 1.355(6) yes
F(2) C(5) 1.347(6) yes
F(3) C(4) 1.352(7) yes
F(4) C(4) 1.314(7) yes
F(5) C(3) 1.348(7) yes
F(6) C(3) 1.346(6) yes
C(1) C(2) 1.354(5) yes
C(1) C(5) 1.503(6) yes
C(1) C(12) 1.474(5) yes
C(2) C(3) 1.508(6) yes
C(2) C(22) 1.471(6) yes
C(3) C(4) 1.520(7) yes
C(4) C(5) 1.544(6) yes
C(11) C(12) 1.380(6) yes
C(11) C(15) 1.497(6) yes
C(12) C(13) 1.425(6) yes
C(13) C(14) 1.379(6) yes
C(14) C(16) 1.424(5) yes
C(16) C(17) 1.210(5) yes
C(21) C(22) 1.372(7) yes
C(21) C(25) 1.511(7) yes
C(22) C(23) 1.433(6) yes
C(23) C(24) 1.364(6) yes
C(24) C(26) 1.416(6) yes
C(26) C(27) 1.227(6) yes
C(100) C(101) 1.421(6) yes
C(100) C(104) 1.437(6) yes
C(100) C(105) 1.497(7) yes
C(101) C(102) 1.423(6) yes
C(101) C(106) 1.503(7) yes
C(102) C(103) 1.423(6) yes
C(102) C(107) 1.503(6) yes
C(103) C(104) 1.419(6) yes
C(103) C(108) 1.503(8) yes
C(104) C(109) 1.504(7) yes
C(111) C(112) 1.524(5) yes
C(121) C(122) 1.397(6) yes
C(121) C(126) 1.396(6) yes
C(122) C(123) 1.395(6) yes
C(123) C(124) 1.371(7) yes
C(124) C(125) 1.372(7) yes
C(125) C(126) 1.396(6) yes
C(131) C(132) 1.382(6) yes
C(131) C(136) 1.399(6) yes
C(132) C(133) 1.401(6) yes
C(133) C(134) 1.363(8) yes
C(134) C(135) 1.390(8) yes
C(135) C(136) 1.394(7) yes
C(141) C(142) 1.396(6) yes
C(141) C(146) 1.389(6) yes
C(142) C(143) 1.394(6) yes
C(143) C(144) 1.394(8) yes
C(144) C(145) 1.387(8) yes
C(145) C(146) 1.385(7) yes
C(151) C(152) 1.406(6) yes
C(151) C(156) 1.386(6) yes
C(152) C(153) 1.392(7) yes
C(153) C(154) 1.378(9) yes
C(154) C(155) 1.384(9) yes
C(155) C(156) 1.405(7) yes
C(200) C(201) 1.428(7) yes
C(200) C(204) 1.423(8) yes
C(200) C(205) 1.503(8) yes
C(201) C(202) 1.439(7) yes
C(201) C(206) 1.502(8) yes
C(202) C(203) 1.416(8) yes
C(202) C(207) 1.508(8) yes
C(203) C(204) 1.423(7) yes
C(203) C(208) 1.518(8) yes
C(204) C(209) 1.504(8) yes
C(211) C(212) 1.532(6) yes
C(221) C(222) 1.401(7) yes
C(221) C(226) 1.395(7) yes
C(222) C(223) 1.394(7) yes
C(223) C(224) 1.373(9) yes
C(224) C(225) 1.367(9) yes
C(225) C(226) 1.385(9) yes
C(231) C(232) 1.399(8) yes
C(231) C(236) 1.399(8) yes
C(232) C(233) 1.363(9) yes
C(233) C(234) 1.37(1) yes
C(234) C(235) 1.36(1) yes
C(235) C(236) 1.418(10) yes
C(241) C(242) 1.393(8) yes
C(241) C(246) 1.380(8) yes
C(242) C(243) 1.40(1) yes
C(243) C(244) 1.36(1) yes
C(244) C(245) 1.39(1) yes
C(245) C(246) 1.394(10) yes
C(251) C(252) 1.402(8) yes
C(251) C(256) 1.381(8) yes
C(252) C(253) 1.395(9) yes
C(253) C(254) 1.37(1) yes
C(254) C(255) 1.38(1) yes
C(255) C(256) 1.387(9) yes

loop_
_geom_contact_atom_site_label_1
_geom_contact_atom_site_label_2
_geom_contact_distance
_geom_contact_site_symmetry_2
Cl(1) C(245) 3.520(8) 4_554
Cl(2) F(5) 3.210(6) 3_555
S(2) C(233) 3.570(7) 2_454
F(1) C(253) 3.202(8) 2_455
F(2) C(154) 3.240(7) 3_555
F(2) C(153) 3.273(7) 3_555
F(2) C(155) 3.446(7) 3_555
F(2) C(152) 3.502(6) 3_555
F(2) C(144) 3.502(6) 1_556
F(3) C(235) 3.302(7) 2_455
F(3) C(234) 3.314(8) 2_455
F(3) C(236) 3.458(7) 2_455
F(3) C(233) 3.479(8) 2_455
F(6) C(212) 3.418(7) 2_455
C(122) C(146) 3.539(6) 3_555
C(122) C(145) 3.593(7) 3_555
C(134) C(223) 3.576(8) 3_555
C(145) C(145) 3.60(1) 3_554
C(244) C(300) 3.58(1) 4_455
C(245) C(300) 3.50(1) 4_455
